data_1503156
loop_
_publ_author_name
'Dong, Zhenzhen'
'Plampin, 3rd, James N'
'Yap, Glenn P. A.'
'Fox, Joseph M.'

_publ_section_title
;
 Minimalist end groups for control of absolute helicity in salen- and
 salophen-based metallofoldamers.
;
_journal_issue 18
_journal_name_full 'Organic letters'
_journal_page_first 4002
_journal_page_last 4005
_journal_paper_doi 10.1021/ol101583v
_journal_volume 12
_journal_year 2010
_chemical_absolute_configuration rmad
_chemical_formula_moiety 'C42 H42 N4 Ni O4, C H2 Cl2'
_chemical_formula_sum 'C43 H44 Cl2 N4 Ni O4'
_chemical_formula_weight 810.43
_chemical_name_systematic
;
 ?
;
_space_group_IT_number 1
_symmetry_cell_setting triclinic
_symmetry_space_group_name_Hall 'P 1'
_symmetry_space_group_name_H-M 'P 1'
_atom_sites_solution_hydrogens geom
_atom_sites_solution_primary direct
_atom_sites_solution_secondary difmap
_audit_creation_method SHELXL-97
_cell_angle_alpha 90.061(2)
_cell_angle_beta 102.664(2)
_cell_angle_gamma 98.557(2)
_cell_formula_units_Z 2
_cell_length_a 12.3092(19)
_cell_length_b 12.3128(19)
_cell_length_c 12.973(2)
_cell_measurement_reflns_used 985
_cell_measurement_temperature 120(2)
_cell_measurement_theta_max 27.95
_cell_measurement_theta_min 2.79
_cell_volume 1895.9(5)
_computing_cell_refinement 'SAINT (Bruker, 2002)'
_computing_data_collection 'SMART (Bruker, 2002)'
_computing_data_reduction SAINT
_computing_molecular_graphics 'SHELXTL (Sheldrick, 2001)'
_computing_publication_material 'SHELXTL (Sheldrick, 2001)'
_computing_structure_refinement 'SHELXL-97 (Sheldrick, 1997)'
_computing_structure_solution 'SHELXS-97 (Sheldrick, 1990)'
_diffrn_ambient_temperature 120(2)
_diffrn_detector_area_resol_mean 836.6
_diffrn_measured_fraction_theta_full 0.997
_diffrn_measured_fraction_theta_max 0.900
_diffrn_measurement_device_type 'Bruker AXS APEX diffractometer'
_diffrn_measurement_method \w
_diffrn_radiation_monochromator graphite
_diffrn_radiation_source 'fine-focus sealed tube'
_diffrn_radiation_type MoK\a
_diffrn_radiation_wavelength 0.71073
_diffrn_reflns_av_R_equivalents 0.0150
_diffrn_reflns_av_sigmaI/netI 0.0355
_diffrn_reflns_limit_h_max 15
_diffrn_reflns_limit_h_min -15
_diffrn_reflns_limit_k_max 16
_diffrn_reflns_limit_k_min -15
_diffrn_reflns_limit_l_max 16
_diffrn_reflns_limit_l_min -17
_diffrn_reflns_number 21194
_diffrn_reflns_theta_full 25.00
_diffrn_reflns_theta_max 28.28
_diffrn_reflns_theta_min 1.61
_diffrn_standards_decay_% 1
_diffrn_standards_interval_count 0
_diffrn_standards_interval_time 0
_diffrn_standards_number 0
_exptl_absorpt_coefficient_mu 0.702
_exptl_absorpt_correction_T_max 0.9651
_exptl_absorpt_correction_T_min 0.8330
_exptl_absorpt_correction_type multi-scan
_exptl_absorpt_process_details 'SADABS (Sheldrick, 2003)'
_exptl_crystal_colour red
_exptl_crystal_density_diffrn 1.420
_exptl_crystal_density_method 'not measured'
_exptl_crystal_description plate
_exptl_crystal_F_000 848
_exptl_crystal_size_max 0.27
_exptl_crystal_size_mid 0.15
_exptl_crystal_size_min 0.05
_refine_diff_density_max 1.045
_refine_diff_density_min -0.807
_refine_diff_density_rms 0.065
_refine_ls_abs_structure_details 'Flack H D (1983), Acta Cryst. A39, 876-881: 7462 Friedel pairs'
_refine_ls_abs_structure_Flack -0.010(8)
_refine_ls_extinction_method none
_refine_ls_goodness_of_fit_ref 1.016
_refine_ls_hydrogen_treatment constr
_refine_ls_matrix_type full
_refine_ls_number_parameters 987
_refine_ls_number_reflns 15948
_refine_ls_number_restraints 30
_refine_ls_restrained_S_all 1.017
_refine_ls_R_factor_all 0.0465
_refine_ls_R_factor_gt 0.0441
_refine_ls_shift/su_max 0.001
_refine_ls_shift/su_mean 0.000
_refine_ls_structure_factor_coef Fsqd
_refine_ls_weighting_details 'calc w=1/[\s^2^(Fo^2^)+(0.0458P)^2^+2.3327P] where P=(Fo^2^+2Fc^2^)/3'
_refine_ls_weighting_scheme calc
_refine_ls_wR_factor_gt 0.1056
_refine_ls_wR_factor_ref 0.1088
_reflns_number_gt 15382
_reflns_number_total 15948
_reflns_threshold_expression >2sigma(I)
_cod_data_source_file ol101583v_si_002.cif
_cod_data_source_block joef076a
_cod_depositor_comments
;
The following automatic conversions were performed:

'_symmetry_cell_setting' value 'Triclinic' changed to 'triclinic'
according to /home/saulius/struct/CIF-dictionaries/cif_core.dic
dictionary named 'cif_core.dic' version 2.4.2 from 2011-04-26.

Automatic conversion script
Id: cif_fix_values 1715 2011-07-08 13:25:40Z adriana 
;
_cod_database_code 1503156

loop_
_symmetry_equiv_pos_as_xyz
'x, y, z'

loop_
_atom_site_label
_atom_site_type_symbol
_atom_site_fract_x
_atom_site_fract_y
_atom_site_fract_z
_atom_site_U_iso_or_equiv
_atom_site_adp_type
_atom_site_occupancy
_atom_site_symmetry_multiplicity
_atom_site_calc_flag
_atom_site_refinement_flags
_atom_site_disorder_assembly
_atom_site_disorder_group
Ni1 Ni 0.67289(3) 0.54944(3) 0.66986(3) 0.01997(9) Uani 1 1 d . . .
Ni2 Ni 0.17161(3) 0.67749(3) 0.28010(3) 0.02068(9) Uani 1 1 d . . .
O1 O 0.9760(2) 0.6124(2) 1.1053(2) 0.0378(6) Uani 1 1 d . . .
O2 O 0.75813(18) 0.55414(17) 0.80809(17) 0.0216(4) Uani 1 1 d . . .
O3 O 0.67316(19) 0.70001(19) 0.68780(17) 0.0216(5) Uani 1 1 d . . .
O4 O 0.6709(2) 1.02890(19) 0.77067(19) 0.0325(5) Uani 1 1 d . . .
O5 O 0.1611(2) 0.19399(19) 0.36383(19) 0.0310(5) Uani 1 1 d . . .
O6 O 0.1731(2) 0.52675(19) 0.29438(18) 0.0231(5) Uani 1 1 d . . .
O7 O 0.08472(19) 0.66765(17) 0.38095(18) 0.0237(4) Uani 1 1 d . . .
O8 O -0.1289(2) 0.5991(2) 0.5898(2) 0.0390(6) Uani 1 1 d . . .
N1 N 0.8944(2) 0.6934(2) 0.9568(2) 0.0234(5) Uani 1 1 d . . .
H1A H 0.8533 0.6811 0.8921 0.028 Uiso 1 1 calc R . .
N2 N 0.6440(2) 0.3976(2) 0.6593(2) 0.0220(6) Uani 1 1 d . . .
N3 N 0.6124(2) 0.5452(2) 0.5254(2) 0.0225(5) Uani 1 1 d . . .
N4 N 0.6610(2) 0.8545(2) 0.8305(2) 0.0214(5) Uani 1 1 d . . .
H4A H 0.6601 0.7859 0.8108 0.026 Uiso 1 1 calc R . .
N5 N 0.1856(2) 0.3672(2) 0.4368(2) 0.0245(5) Uani 1 1 d . . .
H5A H 0.1962 0.4371 0.4215 0.029 Uiso 1 1 calc R . .
N6 N 0.2357(2) 0.6863(2) 0.1628(2) 0.0227(5) Uani 1 1 d . . .
N7 N 0.1976(2) 0.8298(2) 0.2852(2) 0.0227(6) Uani 1 1 d . . .
N8 N -0.0503(2) 0.5232(2) 0.4700(2) 0.0252(6) Uani 1 1 d . . .
H8A H -0.0089 0.5377 0.4229 0.030 Uiso 1 1 calc R . .
C1 C 1.0648(3) 0.8118(3) 0.8000(3) 0.0375(8) Uani 1 1 d . . .
H1B H 1.0559 0.7366 0.8249 0.056 Uiso 1 1 calc R . .
H1C H 1.1328 0.8548 0.8436 0.056 Uiso 1 1 calc R . .
H1D H 1.0715 0.8104 0.7262 0.056 Uiso 1 1 calc R . .
C2 C 0.9623(3) 0.8645(3) 0.8084(3) 0.0264(6) Uani 1 1 d . . .
H2A H 0.8916 0.8181 0.7690 0.032 Uiso 1 1 calc R . .
C3 C 0.9695(3) 0.9829(3) 0.7685(3) 0.0313(7) Uani 1 1 d . . .
H3A H 1.0165 0.9925 0.7152 0.038 Uiso 1 1 calc R . .
H3B H 0.8934 0.9994 0.7359 0.038 Uiso 1 1 calc R . .
C4 C 1.0234(3) 1.0589(3) 0.8665(3) 0.0290(7) Uani 1 1 d . . .
H4B H 1.1063 1.0748 0.8759 0.035 Uiso 1 1 calc R . .
H4C H 0.9927 1.1291 0.8611 0.035 Uiso 1 1 calc R . .
C5 C 0.9910(3) 0.9927(3) 0.9561(3) 0.0240(6) Uani 1 1 d . . .
C6 C 0.9942(3) 1.0261(3) 1.0587(3) 0.0257(6) Uani 1 1 d . . .
H6A H 1.0181 1.1009 1.0814 0.031 Uiso 1 1 calc R . .
C7 C 0.9618(3) 0.9484(3) 1.1280(3) 0.0266(7) Uani 1 1 d . . .
H7A H 0.9610 0.9711 1.1978 0.032 Uiso 1 1 calc R . .
C8 C 0.9303(3) 0.8378(3) 1.0972(3) 0.0254(6) Uani 1 1 d . . .
H8B H 0.9104 0.7853 1.1461 0.031 Uiso 1 1 calc R . .
C9 C 0.9284(3) 0.8047(3) 0.9938(3) 0.0238(6) Uani 1 1 d . . .
C10 C 0.9568(3) 0.8824(3) 0.9232(3) 0.0223(6) Uani 1 1 d . . .
C11 C 0.9205(3) 0.6045(3) 1.0137(3) 0.0255(6) Uani 1 1 d . . .
C12 C 0.8806(3) 0.4938(3) 0.9587(3) 0.0241(6) Uani 1 1 d . . .
C13 C 0.9268(3) 0.4081(3) 1.0110(3) 0.0286(7) Uani 1 1 d . . .
H13A H 0.9804 0.4236 1.0761 0.034 Uiso 1 1 calc R . .
C14 C 0.8978(3) 0.2999(3) 0.9719(3) 0.0303(7) Uani 1 1 d . . .
H14A H 0.9316 0.2426 1.0091 0.036 Uiso 1 1 calc R . .
C15 C 0.8191(3) 0.2774(3) 0.8779(3) 0.0274(7) Uani 1 1 d . . .
H15A H 0.7973 0.2039 0.8508 0.033 Uiso 1 1 calc R . .
C16 C 0.7708(3) 0.3625(3) 0.8220(2) 0.0220(6) Uani 1 1 d . . .
C17 C 0.8007(3) 0.4738(2) 0.8590(2) 0.0203(6) Uani 1 1 d . . .
C18 C 0.6890(3) 0.3307(3) 0.7253(3) 0.0224(6) Uani 1 1 d . . .
H18A H 0.6665 0.2543 0.7090 0.027 Uiso 1 1 calc R . .
C19 C 0.5605(3) 0.3584(3) 0.5616(3) 0.0250(6) Uani 1 1 d . . .
H19A H 0.4852 0.3735 0.5699 0.030 Uiso 1 1 calc R . .
C20 C 0.5490(3) 0.2368(3) 0.5295(3) 0.0286(7) Uani 1 1 d . . .
H20A H 0.6235 0.2184 0.5254 0.034 Uiso 1 1 calc R . .
H20B H 0.5206 0.1905 0.5832 0.034 Uiso 1 1 calc R . .
C21 C 0.4675(3) 0.2139(3) 0.4224(3) 0.0356(8) Uani 1 1 d . . .
H21A H 0.4639 0.1362 0.4001 0.043 Uiso 1 1 calc R . .
H21B H 0.3912 0.2245 0.4293 0.043 Uiso 1 1 calc R . .
C22 C 0.5020(3) 0.2879(3) 0.3381(3) 0.0371(8) Uani 1 1 d . . .
H22A H 0.4447 0.2722 0.2711 0.044 Uiso 1 1 calc R . .
H22B H 0.5746 0.2719 0.3257 0.044 Uiso 1 1 calc R . .
C23 C 0.5141(3) 0.4095(3) 0.3700(3) 0.0320(7) Uani 1 1 d . . .
H23A H 0.4396 0.4283 0.3741 0.038 Uiso 1 1 calc R . .
H23B H 0.5424 0.4555 0.3161 0.038 Uiso 1 1 calc R . .
C24 C 0.5961(3) 0.4330(3) 0.4774(2) 0.0239(6) Uani 1 1 d . . .
H24A H 0.6713 0.4174 0.4694 0.029 Uiso 1 1 calc R . .
C25 C 0.5976(3) 0.6282(3) 0.4675(2) 0.0237(6) Uani 1 1 d . . .
H25A H 0.5746 0.6145 0.3932 0.028 Uiso 1 1 calc R . .
C26 C 0.6131(3) 0.7404(3) 0.5057(3) 0.0246(6) Uani 1 1 d . . .
C27 C 0.5930(3) 0.8200(3) 0.4288(3) 0.0317(7) Uani 1 1 d . . .
H27A H 0.5716 0.7979 0.3561 0.038 Uiso 1 1 calc R . .
C28 C 0.6039(4) 0.9296(3) 0.4577(3) 0.0351(8) Uani 1 1 d . . .
H28A H 0.5945 0.9836 0.4056 0.042 Uiso 1 1 calc R . .
C29 C 0.6290(3) 0.9591(3) 0.5644(3) 0.0305(7) Uani 1 1 d . . .
H29A H 0.6339 1.0342 0.5843 0.037 Uiso 1 1 calc R . .
C30 C 0.6474(3) 0.8837(3) 0.6436(3) 0.0231(6) Uani 1 1 d . . .
C31 C 0.6457(3) 0.7707(3) 0.6152(2) 0.0222(6) Uani 1 1 d . . .
C32 C 0.6626(3) 0.9295(3) 0.7544(3) 0.0226(6) Uani 1 1 d . . .
C33 C 0.6406(3) 0.7824(3) 0.9990(2) 0.0223(6) Uani 1 1 d . . .
C34 C 0.6606(3) 0.8734(3) 0.9376(2) 0.0215(6) Uani 1 1 d . . .
C35 C 0.6813(3) 0.9783(3) 0.9868(3) 0.0264(7) Uani 1 1 d . . .
H35A H 0.6951 1.0417 0.9471 0.032 Uiso 1 1 calc R . .
C36 C 0.6817(3) 0.9897(3) 1.0925(3) 0.0308(7) Uani 1 1 d . . .
H36A H 0.6944 1.0614 1.1240 0.037 Uiso 1 1 calc R . .
C37 C 0.6641(3) 0.8996(3) 1.1548(3) 0.0311(7) Uani 1 1 d . . .
H37A H 0.6658 0.9089 1.2279 0.037 Uiso 1 1 calc R . .
C38 C 0.6440(3) 0.7956(3) 1.1065(3) 0.0250(6) Uani 1 1 d . . .
C39 C 0.6235(3) 0.6846(3) 1.1558(3) 0.0322(8) Uani 1 1 d . . .
H39A H 0.5457 0.6683 1.1667 0.039 Uiso 1 1 calc R . .
H39B H 0.6774 0.6814 1.2243 0.039 Uiso 1 1 calc R . .
C40 C 0.6431(3) 0.6047(3) 1.0719(3) 0.0328(7) Uani 1 1 d . . .
H40A H 0.5932 0.5334 1.0700 0.039 Uiso 1 1 calc R . .
H40B H 0.7223 0.5915 1.0880 0.039 Uiso 1 1 calc R . .
C41 C 0.6150(3) 0.6616(3) 0.9651(3) 0.0251(6) Uani 1 1 d . . .
H41A H 0.6658 0.6445 0.9188 0.030 Uiso 1 1 calc R . .
C42 C 0.4913(3) 0.6289(3) 0.9079(3) 0.0324(7) Uani 1 1 d . . .
H42A H 0.4747 0.6732 0.8453 0.049 Uiso 1 1 calc R . .
H42B H 0.4425 0.6417 0.9557 0.049 Uiso 1 1 calc R . .
H42C H 0.4777 0.5509 0.8863 0.049 Uiso 1 1 calc R . .
C43 C 0.3574(3) 0.5807(3) 0.5954(3) 0.0367(8) Uani 1 1 d . . .
H43A H 0.3726 0.5409 0.5358 0.055 Uiso 1 1 calc R . .
H43B H 0.4013 0.5572 0.6618 0.055 Uiso 1 1 calc R . .
H43C H 0.3789 0.6598 0.5888 0.055 Uiso 1 1 calc R . .
C44 C 0.2325(3) 0.5558(3) 0.5950(3) 0.0251(6) Uani 1 1 d . . .
H44A H 0.1870 0.5768 0.5263 0.030 Uiso 1 1 calc R . .
C45 C 0.2007(3) 0.6130(3) 0.6881(3) 0.0338(8) Uani 1 1 d . . .
H45A H 0.1249 0.6346 0.6656 0.041 Uiso 1 1 calc R . .
H45B H 0.2559 0.6797 0.7136 0.041 Uiso 1 1 calc R . .
C46 C 0.2019(3) 0.5283(3) 0.7762(3) 0.0349(8) Uani 1 1 d . . .
H46A H 0.2745 0.5404 0.8288 0.042 Uiso 1 1 calc R . .
H46B H 0.1399 0.5323 0.8128 0.042 Uiso 1 1 calc R . .
C47 C 0.1859(3) 0.4197(3) 0.7171(3) 0.0289(7) Uani 1 1 d . . .
C48 C 0.1611(3) 0.3151(3) 0.7529(3) 0.0366(8) Uani 1 1 d . . .
H48A H 0.1530 0.3045 0.8235 0.044 Uiso 1 1 calc R . .
C49 C 0.1483(3) 0.2263(3) 0.6840(3) 0.0360(8) Uani 1 1 d . . .
H49A H 0.1332 0.1542 0.7084 0.043 Uiso 1 1 calc R . .
C50 C 0.1570(3) 0.2401(3) 0.5796(3) 0.0316(7) Uani 1 1 d . . .
H50A H 0.1471 0.1777 0.5334 0.038 Uiso 1 1 calc R . .
C51 C 0.1803(3) 0.3456(3) 0.5428(3) 0.0251(6) Uani 1 1 d . . .
C52 C 0.1977(3) 0.4354(3) 0.6134(3) 0.0247(6) Uani 1 1 d . . .
C53 C 0.1764(3) 0.2942(3) 0.3557(3) 0.0224(6) Uani 1 1 d . . .
C54 C 0.1937(3) 0.3440(3) 0.2530(3) 0.0226(6) Uani 1 1 d . . .
C55 C 0.2109(3) 0.2702(3) 0.1788(3) 0.0283(7) Uani 1 1 d . . .
H55A H 0.2040 0.1943 0.1940 0.034 Uiso 1 1 calc R . .
C56 C 0.2375(3) 0.3024(3) 0.0841(3) 0.0339(8) Uani 1 1 d . . .
H56A H 0.2464 0.2497 0.0343 0.041 Uiso 1 1 calc R . .
C57 C 0.2506(3) 0.4128(3) 0.0636(3) 0.0310(7) Uani 1 1 d . . .
H57A H 0.2734 0.4366 0.0009 0.037 Uiso 1 1 calc R . .
C58 C 0.2308(3) 0.4909(3) 0.1340(3) 0.0246(6) Uani 1 1 d . . .
C59 C 0.1984(3) 0.4578(2) 0.2298(2) 0.0208(6) Uani 1 1 d . . .
C60 C 0.2478(3) 0.6042(3) 0.1074(3) 0.0249(6) Uani 1 1 d . . .
H60A H 0.2702 0.6201 0.0428 0.030 Uiso 1 1 calc R . .
C61 C 0.2519(3) 0.8001(2) 0.1242(3) 0.0229(6) Uani 1 1 d . . .
H61A H 0.1779 0.8155 0.0818 0.027 Uiso 1 1 calc R . .
C62 C 0.3398(3) 0.8254(3) 0.0575(3) 0.0292(7) Uani 1 1 d . . .
H62A H 0.3143 0.7828 -0.0105 0.035 Uiso 1 1 calc R . .
H62B H 0.4119 0.8034 0.0951 0.035 Uiso 1 1 calc R . .
C63 C 0.3580(3) 0.9481(3) 0.0363(3) 0.0350(8) Uani 1 1 d . . .
H63A H 0.2891 0.9668 -0.0112 0.042 Uiso 1 1 calc R . .
H63B H 0.4206 0.9640 -0.0007 0.042 Uiso 1 1 calc R . .
C64 C 0.3851(3) 1.0206(3) 0.1370(3) 0.0318(7) Uani 1 1 d . . .
H64A H 0.4590 1.0091 0.1807 0.038 Uiso 1 1 calc R . .
H64B H 0.3906 1.0988 0.1181 0.038 Uiso 1 1 calc R . .
C65 C 0.2947(3) 0.9943(3) 0.2012(3) 0.0281(7) Uani 1 1 d . . .
H65A H 0.2219 1.0121 0.1606 0.034 Uiso 1 1 calc R . .
H65B H 0.3162 1.0390 0.2681 0.034 Uiso 1 1 calc R . .
C66 C 0.2828(3) 0.8720(2) 0.2252(3) 0.0241(6) Uani 1 1 d . . .
H66A H 0.3577 0.8571 0.2661 0.029 Uiso 1 1 calc R . .
C67 C 0.1494(3) 0.8939(3) 0.3324(3) 0.0246(6) Uani 1 1 d . . .
H67A H 0.1692 0.9707 0.3257 0.029 Uiso 1 1 calc R . .
C68 C 0.0690(3) 0.8594(3) 0.3940(2) 0.0237(6) Uani 1 1 d . . .
C69 C 0.0185(3) 0.9409(3) 0.4328(3) 0.0311(7) Uani 1 1 d . . .
H69A H 0.0385 1.0154 0.4167 0.037 Uiso 1 1 calc R . .
C70 C -0.0597(3) 0.9148(3) 0.4937(3) 0.0339(8) Uani 1 1 d . . .
H70A H -0.0953 0.9702 0.5175 0.041 Uiso 1 1 calc R . .
C71 C -0.0856(3) 0.8061(3) 0.5200(3) 0.0313(7) Uani 1 1 d . . .
H71A H -0.1373 0.7885 0.5643 0.038 Uiso 1 1 calc R . .
C72 C -0.0381(3) 0.7219(3) 0.4832(3) 0.0259(6) Uani 1 1 d . . .
C73 C 0.0400(3) 0.7461(3) 0.4168(2) 0.0225(6) Uani 1 1 d . . .
C74 C -0.0755(3) 0.6095(3) 0.5202(3) 0.0266(6) Uani 1 1 d . . .
C75 C -0.1131(3) 0.3359(3) 0.4030(3) 0.0235(6) Uani 1 1 d . . .
C76 C -0.0857(3) 0.4112(3) 0.4880(3) 0.0245(6) Uani 1 1 d . . .
C77 C -0.0912(3) 0.3746(3) 0.5888(3) 0.0250(6) Uani 1 1 d . . .
H77A H -0.0722 0.4253 0.6475 0.030 Uiso 1 1 calc R . .
C78 C -0.1248(3) 0.2634(3) 0.6030(3) 0.0267(6) Uani 1 1 d . . .
H78A H -0.1255 0.2383 0.6721 0.032 Uiso 1 1 calc R . .
C79 C -0.1572(3) 0.1890(3) 0.5172(3) 0.0279(7) Uani 1 1 d . . .
H79A H -0.1841 0.1141 0.5268 0.034 Uiso 1 1 calc R . .
C80 C -0.1499(3) 0.2251(3) 0.4178(3) 0.0251(6) Uani 1 1 d . . .
C81 C -0.1833(3) 0.1620(3) 0.3133(3) 0.0278(7) Uani 1 1 d . . .
H81A H -0.2662 0.1486 0.2875 0.033 Uiso 1 1 calc R . .
H81B H -0.1548 0.0907 0.3187 0.033 Uiso 1 1 calc R . .
C82 C -0.1266(3) 0.2390(3) 0.2401(3) 0.0300(7) Uani 1 1 d . . .
H82A H -0.1735 0.2327 0.1672 0.036 Uiso 1 1 calc R . .
H82B H -0.0516 0.2202 0.2383 0.036 Uiso 1 1 calc R . .
C83 C -0.1152(3) 0.3576(3) 0.2877(2) 0.0254(6) Uani 1 1 d . . .
H83A H -0.0422 0.4015 0.2807 0.031 Uiso 1 1 calc R . .
C84 C -0.2132(3) 0.4167(3) 0.2368(3) 0.0356(8) Uani 1 1 d . . .
H84A H -0.2052 0.4883 0.2729 0.053 Uiso 1 1 calc R . .
H84B H -0.2844 0.3723 0.2428 0.053 Uiso 1 1 calc R . .
H84C H -0.2129 0.4272 0.1620 0.053 Uiso 1 1 calc R . .
Cl1 Cl 0.3542(5) 0.9372(5) 0.7621(5) 0.0572(7) Uani 0.371(3) 1 d PDU A 1
Cl2 Cl 0.3253(3) 1.0182(5) 0.5594(3) 0.0808(8) Uani 0.371(3) 1 d PDU A 1
C85 C 0.3220(13) 0.8945(12) 0.6207(10) 0.0670(19) Uani 0.371(3) 1 d PDU A 1
H85A H 0.3795 0.8529 0.6046 0.080 Uiso 0.371(3) 1 calc PR A 1
H85B H 0.2468 0.8490 0.5995 0.080 Uiso 0.371(3) 1 calc PR A 1
Cl1' Cl 0.3787(3) 0.9031(3) 0.7631(3) 0.0572(7) Uani 0.629(3) 1 d PDU A 2
Cl2' Cl 0.3567(2) 0.9427(3) 0.54498(18) 0.0808(8) Uani 0.629(3) 1 d PDU A 2
C85' C 0.2837(7) 0.9530(9) 0.6456(6) 0.0670(19) Uani 0.629(3) 1 d PDU A 2
H85C H 0.2091 0.9060 0.6288 0.080 Uiso 0.629(3) 1 calc PR A 2
H85D H 0.2735 1.0299 0.6574 0.080 Uiso 0.629(3) 1 calc PR A 2
Cl3 Cl 0.57633(17) 0.26793(14) 1.02186(15) 0.0892(5) Uani 1 1 d D . .
Cl4 Cl 0.42793(19) 0.2613(3) 0.8157(2) 0.1323(10) Uani 1 1 d D . .
C86 C 0.5203(5) 0.1931(4) 0.9015(5) 0.0658(15) Uani 1 1 d D . .
H86A H 0.5826 0.1804 0.8681 0.079 Uiso 1 1 calc R . .
H86B H 0.4806 0.1205 0.9156 0.079 Uiso 1 1 calc R . .

loop_
_atom_site_aniso_label
_atom_site_aniso_U_11
_atom_site_aniso_U_22
_atom_site_aniso_U_33
_atom_site_aniso_U_23
_atom_site_aniso_U_13
_atom_site_aniso_U_12
Ni1 0.02284(19) 0.01665(18) 0.01956(18) -0.00170(14) 0.00208(14) 0.00417(14)
Ni2 0.0249(2) 0.01552(18) 0.02316(19) 0.00089(14) 0.00808(15) 0.00406(15)
O1 0.0434(15) 0.0283(13) 0.0328(13) -0.0019(10) -0.0122(11) 0.0079(11)
O2 0.0245(11) 0.0177(10) 0.0212(10) -0.0008(8) 0.0009(8) 0.0050(8)
O3 0.0241(11) 0.0176(11) 0.0225(11) -0.0006(9) 0.0026(9) 0.0052(8)
O4 0.0511(15) 0.0179(11) 0.0278(12) -0.0020(9) 0.0086(11) 0.0035(10)
O5 0.0393(14) 0.0204(11) 0.0344(13) 0.0024(9) 0.0114(11) 0.0033(10)
O6 0.0312(12) 0.0156(11) 0.0259(12) 0.0032(9) 0.0120(10) 0.0062(9)
O7 0.0279(11) 0.0173(10) 0.0283(11) 0.0003(9) 0.0101(9) 0.0048(8)
O8 0.0449(15) 0.0319(14) 0.0482(16) -0.0018(12) 0.0276(13) 0.0056(11)
N1 0.0275(13) 0.0190(13) 0.0205(12) -0.0003(10) 0.0003(10) 0.0004(10)
N2 0.0205(13) 0.0193(14) 0.0264(14) -0.0039(11) 0.0058(11) 0.0025(11)
N3 0.0225(13) 0.0219(13) 0.0220(12) -0.0048(10) 0.0023(10) 0.0037(10)
N4 0.0253(13) 0.0174(12) 0.0213(12) -0.0016(10) 0.0041(10) 0.0043(10)
N5 0.0308(14) 0.0177(12) 0.0261(13) 0.0033(10) 0.0081(11) 0.0048(10)
N6 0.0254(13) 0.0193(12) 0.0242(12) 0.0050(10) 0.0077(10) 0.0026(10)
N7 0.0266(14) 0.0179(14) 0.0227(14) 0.0019(11) 0.0033(11) 0.0033(11)
N8 0.0265(14) 0.0237(14) 0.0264(13) -0.0005(11) 0.0101(11) 0.0002(11)
C1 0.038(2) 0.038(2) 0.041(2) -0.0046(16) 0.0144(16) 0.0102(16)
C2 0.0271(16) 0.0269(16) 0.0254(15) -0.0023(13) 0.0069(13) 0.0030(13)
C3 0.0328(18) 0.0303(18) 0.0309(17) 0.0021(14) 0.0097(14) 0.0017(14)
C4 0.0318(17) 0.0237(16) 0.0322(17) -0.0001(13) 0.0107(14) 0.0008(13)
C5 0.0222(14) 0.0216(15) 0.0270(15) 0.0001(12) 0.0030(12) 0.0034(12)
C6 0.0290(16) 0.0183(14) 0.0283(16) -0.0026(12) 0.0016(13) 0.0057(12)
C7 0.0280(16) 0.0283(16) 0.0217(15) -0.0046(12) -0.0008(12) 0.0083(13)
C8 0.0210(14) 0.0300(16) 0.0234(15) 0.0013(13) 0.0012(12) 0.0033(12)
C9 0.0188(14) 0.0229(16) 0.0266(16) -0.0052(13) -0.0007(12) 0.0025(12)
C10 0.0189(14) 0.0221(15) 0.0259(15) -0.0020(12) 0.0042(12) 0.0046(11)
C11 0.0254(15) 0.0247(16) 0.0254(14) -0.0005(12) 0.0027(13) 0.0042(12)
C12 0.0240(15) 0.0246(16) 0.0233(15) 0.0018(12) 0.0046(12) 0.0035(12)
C13 0.0310(17) 0.0289(18) 0.0255(16) 0.0029(13) 0.0027(13) 0.0086(14)
C14 0.0388(19) 0.0276(17) 0.0278(16) 0.0052(13) 0.0085(14) 0.0144(14)
C15 0.0361(18) 0.0211(15) 0.0280(16) 0.0026(13) 0.0120(14) 0.0072(13)
C16 0.0239(15) 0.0206(14) 0.0240(14) 0.0006(11) 0.0090(12) 0.0064(11)
C17 0.0201(13) 0.0196(14) 0.0227(14) 0.0009(11) 0.0078(11) 0.0032(11)
C18 0.0256(15) 0.0169(14) 0.0261(15) -0.0008(11) 0.0079(12) 0.0047(11)
C19 0.0214(14) 0.0240(16) 0.0281(16) -0.0053(12) 0.0025(12) 0.0026(12)
C20 0.0258(16) 0.0221(16) 0.0348(18) -0.0060(13) 0.0013(14) 0.0016(12)
C21 0.0347(19) 0.0213(16) 0.043(2) -0.0101(15) -0.0101(16) 0.0056(14)
C22 0.039(2) 0.037(2) 0.0287(18) -0.0096(15) -0.0061(15) 0.0056(16)
C23 0.0332(18) 0.0323(18) 0.0261(16) -0.0114(14) -0.0018(14) 0.0037(14)
C24 0.0251(15) 0.0206(15) 0.0250(15) -0.0067(12) 0.0018(12) 0.0057(12)
C25 0.0275(15) 0.0252(16) 0.0181(14) -0.0035(12) 0.0048(12) 0.0032(12)
C26 0.0275(16) 0.0232(16) 0.0234(15) -0.0017(12) 0.0051(12) 0.0053(12)
C27 0.045(2) 0.0330(18) 0.0175(14) 0.0013(13) 0.0082(14) 0.0056(15)
C28 0.053(2) 0.0270(17) 0.0263(17) 0.0065(13) 0.0093(16) 0.0078(16)
C29 0.042(2) 0.0211(16) 0.0317(17) 0.0048(13) 0.0132(15) 0.0073(14)
C30 0.0254(15) 0.0200(15) 0.0233(15) 0.0019(12) 0.0042(12) 0.0035(12)
C31 0.0234(15) 0.0220(15) 0.0221(14) 0.0014(12) 0.0071(12) 0.0040(12)
C32 0.0241(15) 0.0187(15) 0.0241(15) 0.0018(12) 0.0039(12) 0.0032(12)
C33 0.0221(14) 0.0205(15) 0.0247(15) -0.0024(12) 0.0059(12) 0.0041(11)
C34 0.0213(14) 0.0233(15) 0.0203(14) -0.0024(11) 0.0044(11) 0.0048(11)
C35 0.0272(16) 0.0220(15) 0.0285(16) -0.0031(13) 0.0046(13) 0.0018(12)
C36 0.0350(18) 0.0294(17) 0.0270(16) -0.0089(13) 0.0073(14) 0.0015(14)
C37 0.0326(18) 0.0349(19) 0.0256(17) -0.0038(14) 0.0085(14) 0.0020(15)
C38 0.0215(14) 0.0293(16) 0.0241(15) 0.0000(12) 0.0050(12) 0.0033(12)
C39 0.041(2) 0.0299(19) 0.0289(17) 0.0051(14) 0.0121(15) 0.0080(15)
C40 0.042(2) 0.0289(18) 0.0297(17) 0.0065(14) 0.0111(15) 0.0096(15)
C41 0.0329(17) 0.0184(14) 0.0271(15) 0.0025(12) 0.0113(13) 0.0066(12)
C42 0.0309(18) 0.0262(17) 0.0390(19) -0.0057(14) 0.0075(15) 0.0010(14)
C43 0.0326(19) 0.035(2) 0.041(2) -0.0068(16) 0.0105(16) -0.0022(15)
C44 0.0247(15) 0.0244(16) 0.0264(15) -0.0005(12) 0.0043(12) 0.0068(12)
C45 0.0330(18) 0.038(2) 0.0308(17) -0.0065(15) 0.0040(14) 0.0108(15)
C46 0.0299(19) 0.046(2) 0.0270(18) -0.0060(16) 0.0075(15) -0.0017(16)
C47 0.0204(14) 0.0418(19) 0.0232(15) -0.0017(14) 0.0034(12) 0.0026(13)
C48 0.0363(19) 0.044(2) 0.0261(18) 0.0084(16) 0.0056(15) -0.0009(16)
C49 0.041(2) 0.0341(19) 0.0316(18) 0.0097(15) 0.0072(15) 0.0016(15)
C50 0.0373(19) 0.0245(16) 0.0327(18) 0.0035(14) 0.0084(15) 0.0025(14)
C51 0.0229(15) 0.0280(16) 0.0241(15) 0.0046(12) 0.0041(12) 0.0046(12)
C52 0.0210(14) 0.0281(16) 0.0244(15) 0.0041(12) 0.0027(12) 0.0048(12)
C53 0.0211(14) 0.0171(15) 0.0291(16) 0.0006(12) 0.0047(12) 0.0042(11)
C54 0.0219(14) 0.0212(15) 0.0242(15) 0.0008(12) 0.0038(12) 0.0035(11)
C55 0.0349(18) 0.0169(15) 0.0320(17) -0.0033(13) 0.0034(14) 0.0060(13)
C56 0.046(2) 0.0277(17) 0.0297(17) -0.0065(14) 0.0081(15) 0.0106(15)
C57 0.041(2) 0.0279(17) 0.0254(16) -0.0008(13) 0.0099(14) 0.0070(14)
C58 0.0271(16) 0.0199(15) 0.0255(15) -0.0022(12) 0.0044(13) 0.0018(12)
C59 0.0197(14) 0.0187(14) 0.0223(14) -0.0019(11) 0.0011(11) 0.0029(11)
C60 0.0287(16) 0.0243(15) 0.0240(15) 0.0010(12) 0.0095(13) 0.0055(12)
C61 0.0239(15) 0.0163(14) 0.0279(15) 0.0035(12) 0.0053(12) 0.0027(11)
C62 0.0308(17) 0.0233(16) 0.0361(18) 0.0055(13) 0.0132(14) 0.0041(13)
C63 0.040(2) 0.0261(17) 0.041(2) 0.0067(15) 0.0158(16) 0.0011(15)
C64 0.0267(16) 0.0259(17) 0.0410(19) 0.0019(14) 0.0088(15) -0.0041(13)
C65 0.0281(16) 0.0191(15) 0.0344(17) 0.0012(13) 0.0021(14) 0.0025(12)
C66 0.0225(14) 0.0187(15) 0.0295(16) 0.0003(12) 0.0034(12) 0.0017(11)
C67 0.0296(16) 0.0185(14) 0.0240(15) -0.0011(12) 0.0017(12) 0.0048(12)
C68 0.0262(15) 0.0215(15) 0.0223(14) -0.0007(12) 0.0012(12) 0.0061(12)
C69 0.043(2) 0.0252(16) 0.0261(16) -0.0004(13) 0.0052(15) 0.0123(15)
C70 0.043(2) 0.0326(19) 0.0309(18) -0.0031(15) 0.0103(16) 0.0188(16)
C71 0.0295(17) 0.0364(19) 0.0318(17) -0.0025(14) 0.0109(14) 0.0113(14)
C72 0.0257(16) 0.0257(16) 0.0258(15) -0.0039(12) 0.0040(13) 0.0051(12)
C73 0.0237(14) 0.0226(15) 0.0211(14) -0.0017(11) 0.0020(12) 0.0074(12)
C74 0.0217(15) 0.0295(17) 0.0287(15) -0.0019(13) 0.0055(13) 0.0038(12)
C75 0.0195(14) 0.0264(16) 0.0251(15) 0.0027(12) 0.0048(12) 0.0049(12)
C76 0.0202(14) 0.0257(16) 0.0272(16) 0.0007(13) 0.0051(12) 0.0029(12)
C77 0.0221(15) 0.0290(16) 0.0240(15) -0.0001(12) 0.0052(12) 0.0045(12)
C78 0.0247(15) 0.0328(17) 0.0255(15) 0.0061(13) 0.0087(12) 0.0088(13)
C79 0.0287(17) 0.0255(16) 0.0321(17) 0.0046(13) 0.0098(14) 0.0077(13)
C80 0.0224(15) 0.0273(16) 0.0263(15) 0.0009(13) 0.0047(12) 0.0069(12)
C81 0.0307(17) 0.0244(16) 0.0260(16) -0.0039(13) 0.0020(13) 0.0029(13)
C82 0.0354(18) 0.0269(17) 0.0260(16) -0.0012(13) 0.0052(14) 0.0023(14)
C83 0.0299(16) 0.0238(15) 0.0216(14) -0.0012(12) 0.0060(12) 0.0006(13)
C84 0.038(2) 0.043(2) 0.0261(17) 0.0072(15) 0.0058(15) 0.0094(16)
Cl1 0.0476(16) 0.064(2) 0.0526(7) 0.0200(13) -0.0008(10) 0.0030(10)
Cl2 0.0461(11) 0.142(3) 0.0480(9) 0.0095(13) 0.0041(8) 0.0021(12)
C85 0.045(4) 0.098(6) 0.061(4) 0.002(4) 0.013(3) 0.021(4)
Cl1' 0.0476(16) 0.064(2) 0.0526(7) 0.0200(13) -0.0008(10) 0.0030(10)
Cl2' 0.0461(11) 0.142(3) 0.0480(9) 0.0095(13) 0.0041(8) 0.0021(12)
C85' 0.045(4) 0.098(6) 0.061(4) 0.002(4) 0.013(3) 0.021(4)
Cl3 0.1021(13) 0.0665(9) 0.0871(11) -0.0054(8) -0.0023(9) 0.0102(9)
Cl4 0.0828(13) 0.189(3) 0.1222(17) -0.0097(17) -0.0223(12) 0.0792(15)
C86 0.061(3) 0.049(3) 0.092(4) 0.015(3) 0.030(3) 0.006(2)

loop_
_atom_type_symbol
_atom_type_description
_atom_type_scat_dispersion_real
_atom_type_scat_dispersion_imag
_atom_type_scat_source
C C 0.0033 0.0016 'International Tables Vol C Tables 4.2.6.8 and 6.1.1.4'
H H 0.0000 0.0000 'International Tables Vol C Tables 4.2.6.8 and 6.1.1.4'
N N 0.0061 0.0033 'International Tables Vol C Tables 4.2.6.8 and 6.1.1.4'
O O 0.0106 0.0060 'International Tables Vol C Tables 4.2.6.8 and 6.1.1.4'
Ni Ni 0.3393 1.1124 'International Tables Vol C Tables 4.2.6.8 and 6.1.1.4'
Cl Cl 0.1484 0.1585 'International Tables Vol C Tables 4.2.6.8 and 6.1.1.4'

loop_
_geom_angle_atom_site_label_1
_geom_angle_atom_site_label_2
_geom_angle_atom_site_label_3
_geom_angle
N2 Ni1 N3 86.05(12)
N2 Ni1 O2 94.28(11)
N3 Ni1 O2 169.77(11)
N2 Ni1 O3 168.18(11)
N3 Ni1 O3 94.73(11)
O2 Ni1 O3 87.03(9)
N7 Ni2 O7 94.31(11)
N7 Ni2 N6 86.18(12)
O7 Ni2 N6 170.37(11)
N7 Ni2 O6 168.51(12)
O7 Ni2 O6 86.80(10)
N6 Ni2 O6 94.63(11)
C17 O2 Ni1 127.30(19)
C31 O3 Ni1 128.1(2)
C59 O6 Ni2 128.0(2)
C73 O7 Ni2 127.7(2)
C11 N1 C9 125.0(3)
C18 N2 C19 121.8(3)
C18 N2 Ni1 126.8(2)
C19 N2 Ni1 111.5(2)
C25 N3 C24 120.8(3)
C25 N3 Ni1 126.3(2)
C24 N3 Ni1 112.3(2)
C32 N4 C34 127.6(3)
C53 N5 C51 128.4(3)
C60 N6 C61 120.8(3)
C60 N6 Ni2 125.6(2)
C61 N6 Ni2 112.6(2)
C67 N7 C66 122.2(3)
C67 N7 Ni2 126.7(3)
C66 N7 Ni2 111.1(2)
C74 N8 C76 124.7(3)
C10 C2 C1 111.5(3)
C10 C2 C3 101.8(3)
C1 C2 C3 112.4(3)
C4 C3 C2 106.0(3)
C5 C4 C3 103.1(3)
C6 C5 C10 120.4(3)
C6 C5 C4 129.6(3)
C10 C5 C4 109.9(3)
C5 C6 C7 118.9(3)
C6 C7 C8 121.3(3)
C7 C8 C9 119.5(3)
C10 C9 C8 119.5(3)
C10 C9 N1 118.3(3)
C8 C9 N1 122.1(3)
C9 C10 C5 120.3(3)
C9 C10 C2 128.3(3)
C5 C10 C2 111.3(3)
O1 C11 N1 122.7(3)
O1 C11 C12 120.4(3)
N1 C11 C12 116.9(3)
C13 C12 C17 120.3(3)
C13 C12 C11 115.0(3)
C17 C12 C11 124.7(3)
C12 C13 C14 122.5(3)
C15 C14 C13 118.6(3)
C14 C15 C16 120.6(3)
C15 C16 C17 121.9(3)
C15 C16 C18 116.4(3)
C17 C16 C18 121.7(3)
O2 C17 C16 123.1(3)
O2 C17 C12 120.9(3)
C16 C17 C12 116.1(3)
N2 C18 C16 125.1(3)
N2 C19 C24 103.9(2)
N2 C19 C20 116.9(3)
C24 C19 C20 111.6(3)
C21 C20 C19 109.5(3)
C22 C21 C20 112.4(3)
C21 C22 C23 111.8(3)
C22 C23 C24 109.7(3)
N3 C24 C19 104.1(2)
N3 C24 C23 117.6(3)
C19 C24 C23 111.8(3)
N3 C25 C26 125.4(3)
C27 C26 C31 121.0(3)
C27 C26 C25 116.6(3)
C31 C26 C25 122.4(3)
C28 C27 C26 120.9(3)
C27 C28 C29 118.5(3)
C28 C29 C30 123.0(3)
C29 C30 C31 119.3(3)
C29 C30 C32 115.2(3)
C31 C30 C32 125.4(3)
O3 C31 C26 122.4(3)
O3 C31 C30 120.7(3)
C26 C31 C30 116.9(3)
O4 C32 N4 124.0(3)
O4 C32 C30 120.1(3)
N4 C32 C30 115.8(3)
C38 C33 C34 120.9(3)
C38 C33 C41 110.7(3)
C34 C33 C41 128.4(3)
C33 C34 C35 118.0(3)
C33 C34 N4 118.2(3)
C35 C34 N4 123.7(3)
C36 C35 C34 120.1(3)
C35 C36 C37 122.3(3)
C36 C37 C38 117.7(3)
C37 C38 C33 120.9(3)
C37 C38 C39 128.4(3)
C33 C38 C39 110.7(3)
C38 C39 C40 102.4(3)
C39 C40 C41 105.8(3)
C33 C41 C42 111.4(3)
C33 C41 C40 102.2(3)
C42 C41 C40 112.0(3)
C52 C44 C43 111.2(3)
C52 C44 C45 102.1(3)
C43 C44 C45 113.3(3)
C44 C45 C46 106.3(3)
C47 C46 C45 103.4(3)
C48 C47 C52 120.8(3)
C48 C47 C46 128.5(3)
C52 C47 C46 110.7(3)
C49 C48 C47 118.7(3)
C48 C49 C50 121.6(3)
C49 C50 C51 119.9(3)
C50 C51 C52 118.7(3)
C50 C51 N5 123.6(3)
C52 C51 N5 117.7(3)
C47 C52 C51 120.3(3)
C47 C52 C44 111.1(3)
C51 C52 C44 128.5(3)
O5 C53 N5 123.9(3)
O5 C53 C54 120.6(3)
N5 C53 C54 115.4(3)
C55 C54 C59 119.5(3)
C55 C54 C53 114.9(3)
C59 C54 C53 125.6(3)
C56 C55 C54 122.9(3)
C57 C56 C55 118.5(3)
C56 C57 C58 121.1(3)
C57 C58 C59 120.7(3)
C57 C58 C60 117.6(3)
C59 C58 C60 121.7(3)
O6 C59 C54 120.4(3)
O6 C59 C58 122.6(3)
C54 C59 C58 117.0(3)
N6 C60 C58 126.1(3)
N6 C61 C62 116.4(3)
N6 C61 C66 103.7(2)
C62 C61 C66 111.3(3)
C61 C62 C63 110.3(3)
C62 C63 C64 113.0(3)
C65 C64 C63 111.3(3)
C64 C65 C66 108.8(3)
N7 C66 C61 104.5(2)
N7 C66 C65 117.2(3)
C61 C66 C65 111.7(3)
N7 C67 C68 125.4(3)
C69 C68 C67 117.4(3)
C69 C68 C73 120.7(3)
C67 C68 C73 122.0(3)
C70 C69 C68 121.1(3)
C69 C70 C71 119.0(3)
C70 C71 C72 122.0(3)
C71 C72 C73 120.1(3)
C71 C72 C74 114.6(3)
C73 C72 C74 125.2(3)
O7 C73 C72 120.8(3)
O7 C73 C68 122.3(3)
C72 C73 C68 116.9(3)
O8 C74 N8 123.2(3)
O8 C74 C72 120.3(3)
N8 C74 C72 116.4(3)
C76 C75 C80 120.2(3)
C76 C75 C83 128.2(3)
C80 C75 C83 111.5(3)
C75 C76 C77 119.4(3)
C75 C76 N8 118.8(3)
C77 C76 N8 121.7(3)
C76 C77 C78 119.8(3)
C79 C78 C77 120.7(3)
C80 C79 C78 119.3(3)
C79 C80 C75 120.5(3)
C79 C80 C81 129.1(3)
C75 C80 C81 110.3(3)
C80 C81 C82 103.0(3)
C81 C82 C83 105.9(3)
C75 C83 C84 112.0(3)
C75 C83 C82 101.9(3)
C84 C83 C82 112.6(3)
Cl2 C85 Cl1 102.5(7)
Cl2' C85' Cl1' 102.8(4)
Cl4 C86 Cl3 111.7(3)

loop_
_geom_bond_atom_site_label_1
_geom_bond_atom_site_label_2
_geom_bond_distance
Ni1 N2 1.849(3)
Ni1 N3 1.856(3)
Ni1 O2 1.865(2)
Ni1 O3 1.868(2)
Ni2 N7 1.853(3)
Ni2 O7 1.856(2)
Ni2 N6 1.858(3)
Ni2 O6 1.868(2)
O1 C11 1.230(4)
O2 C17 1.301(4)
O3 C31 1.307(4)
O4 C32 1.227(4)
O5 C53 1.228(4)
O6 C59 1.308(4)
O7 C73 1.312(4)
O8 C74 1.223(4)
N1 C11 1.359(4)
N1 C9 1.422(4)
N2 C18 1.284(4)
N2 C19 1.474(4)
N3 C25 1.279(4)
N3 C24 1.483(4)
N4 C32 1.354(4)
N4 C34 1.410(4)
N5 C53 1.359(4)
N5 C51 1.414(4)
N6 C60 1.285(4)
N6 C61 1.488(4)
N7 C67 1.284(4)
N7 C66 1.474(4)
N8 C74 1.354(4)
N8 C76 1.419(4)
C1 C2 1.525(5)
C2 C10 1.522(4)
C2 C3 1.545(5)
C3 C4 1.542(5)
C4 C5 1.510(5)
C5 C6 1.384(4)
C5 C10 1.398(4)
C6 C7 1.388(5)
C7 C8 1.392(5)
C8 C9 1.395(4)
C9 C10 1.386(5)
C11 C12 1.501(5)
C12 C13 1.382(5)
C12 C17 1.439(4)
C13 C14 1.392(5)
C14 C15 1.379(5)
C15 C16 1.405(4)
C16 C17 1.419(4)
C16 C18 1.439(4)
C19 C24 1.523(5)
C19 C20 1.532(4)
C20 C21 1.523(5)
C21 C22 1.516(6)
C22 C23 1.530(5)
C23 C24 1.530(4)
C25 C26 1.439(4)
C26 C27 1.407(5)
C26 C31 1.422(4)
C27 C28 1.379(5)
C28 C29 1.387(5)
C29 C30 1.389(5)
C30 C31 1.435(4)
C30 C32 1.507(4)
C33 C38 1.394(4)
C33 C34 1.398(4)
C33 C41 1.518(4)
C34 C35 1.404(4)
C35 C36 1.376(5)
C36 C37 1.392(5)
C37 C38 1.389(5)
C38 C39 1.520(5)
C39 C40 1.547(5)
C40 C41 1.547(5)
C41 C42 1.534(5)
C43 C44 1.521(5)
C44 C52 1.516(4)
C44 C45 1.548(5)
C45 C46 1.547(6)
C46 C47 1.506(5)
C47 C48 1.384(5)
C47 C52 1.394(4)
C48 C49 1.379(6)
C49 C50 1.390(5)
C50 C51 1.396(5)
C51 C52 1.396(5)
C53 C54 1.511(4)
C54 C55 1.393(4)
C54 C59 1.429(4)
C55 C56 1.384(5)
C56 C57 1.377(5)
C57 C58 1.409(4)
C58 C59 1.428(4)
C58 C60 1.433(4)
C61 C62 1.525(4)
C61 C66 1.525(4)
C62 C63 1.528(5)
C63 C64 1.528(5)
C64 C65 1.529(5)
C65 C66 1.529(4)
C67 C68 1.422(5)
C68 C69 1.403(4)
C68 C73 1.435(4)
C69 C70 1.377(5)
C70 C71 1.390(5)
C71 C72 1.394(5)
C72 C73 1.427(5)
C72 C74 1.506(5)
C75 C76 1.389(4)
C75 C80 1.400(5)
C75 C83 1.515(4)
C76 C77 1.396(5)
C77 C78 1.394(5)
C78 C79 1.390(5)
C79 C80 1.381(5)
C80 C81 1.507(4)
C81 C82 1.544(5)
C82 C83 1.559(4)
C83 C84 1.528(5)
Cl1 C85 1.848(13)
Cl2 C85 1.719(13)
Cl1' C85' 1.871(8)
Cl2' C85' 1.753(8)
Cl3 C86 1.761(6)
Cl4 C86 1.723(6)

loop_
_geom_hbond_atom_site_label_D
_geom_hbond_atom_site_label_H
_geom_hbond_atom_site_label_A
_geom_hbond_distance_DH
_geom_hbond_distance_HA
_geom_hbond_distance_DA
_geom_hbond_angle_DHA
N1 H1A O2 0.88 1.97 2.682(3) 136.6
N4 H4A O3 0.88 1.96 2.696(3) 139.9
N5 H5A O6 0.88 1.98 2.696(4) 137.9
N8 H8A O7 0.88 1.98 2.688(4) 136.8

loop_
_geom_torsion_atom_site_label_1
_geom_torsion_atom_site_label_2
_geom_torsion_atom_site_label_3
_geom_torsion_atom_site_label_4
_geom_torsion
N2 Ni1 O2 C17 15.1(3)
N3 Ni1 O2 C17 -76.5(7)
O3 Ni1 O2 C17 -176.7(2)
N2 Ni1 O3 C31 -97.6(6)
N3 Ni1 O3 C31 -4.3(3)
O2 Ni1 O3 C31 165.6(3)
N7 Ni2 O6 C59 -101.5(6)
O7 Ni2 O6 C59 162.6(3)
N6 Ni2 O6 C59 -7.8(3)
N7 Ni2 O7 C73 14.3(3)
N6 Ni2 O7 C73 -78.3(7)
O6 Ni2 O7 C73 -177.1(3)
N3 Ni1 N2 C18 160.3(3)
O2 Ni1 N2 C18 -9.4(3)
O3 Ni1 N2 C18 -105.4(6)
N3 Ni1 N2 C19 -18.9(2)
O2 Ni1 N2 C19 171.3(2)
O3 Ni1 N2 C19 75.3(6)
N2 Ni1 N3 C25 177.1(3)
O2 Ni1 N3 C25 -90.6(7)
O3 Ni1 N3 C25 9.0(3)
N2 Ni1 N3 C24 -11.0(2)
O2 Ni1 N3 C24 81.2(7)
O3 Ni1 N3 C24 -179.2(2)
N7 Ni2 N6 C60 -179.0(3)
O7 Ni2 N6 C60 -85.7(7)
O6 Ni2 N6 C60 12.5(3)
N7 Ni2 N6 C61 -10.7(2)
O7 Ni2 N6 C61 82.6(7)
O6 Ni2 N6 C61 -179.2(2)
O7 Ni2 N7 C67 -10.1(3)
N6 Ni2 N7 C67 160.3(3)
O6 Ni2 N7 C67 -105.2(6)
O7 Ni2 N7 C66 170.6(2)
N6 Ni2 N7 C66 -19.0(2)
O6 Ni2 N7 C66 75.5(7)
C10 C2 C3 C4 26.5(3)
C1 C2 C3 C4 -92.9(3)
C2 C3 C4 C5 -27.1(3)
C3 C4 C5 C6 -164.6(3)
C3 C4 C5 C10 17.2(4)
C10 C5 C6 C7 -0.6(5)
C4 C5 C6 C7 -178.6(3)
C5 C6 C7 C8 2.3(5)
C6 C7 C8 C9 -1.7(5)
C7 C8 C9 C10 -0.6(5)
C7 C8 C9 N1 -178.4(3)
C11 N1 C9 C10 142.8(3)
C11 N1 C9 C8 -39.4(5)
C8 C9 C10 C5 2.3(5)
N1 C9 C10 C5 -179.8(3)
C8 C9 C10 C2 178.8(3)
N1 C9 C10 C2 -3.3(5)
C6 C5 C10 C9 -1.7(5)
C4 C5 C10 C9 176.7(3)
C6 C5 C10 C2 -178.8(3)
C4 C5 C10 C2 -0.4(4)
C1 C2 C10 C9 -73.2(4)
C3 C2 C10 C9 166.7(3)
C1 C2 C10 C5 103.5(3)
C3 C2 C10 C5 -16.5(3)
C9 N1 C11 O1 1.1(5)
C9 N1 C11 C12 -177.5(3)
O1 C11 C12 C13 -10.7(5)
N1 C11 C12 C13 167.9(3)
O1 C11 C12 C17 169.5(3)
N1 C11 C12 C17 -11.9(5)
C17 C12 C13 C14 -1.1(5)
C11 C12 C13 C14 179.0(3)
C12 C13 C14 C15 -0.7(5)
C13 C14 C15 C16 1.2(5)
C14 C15 C16 C17 0.2(5)
C14 C15 C16 C18 -179.6(3)
Ni1 O2 C17 C16 -11.9(4)
Ni1 O2 C17 C12 169.3(2)
C15 C16 C17 O2 179.2(3)
C18 C16 C17 O2 -1.0(5)
C15 C16 C17 C12 -1.9(4)
C18 C16 C17 C12 177.9(3)
C13 C12 C17 O2 -178.7(3)
C11 C12 C17 O2 1.1(5)
C13 C12 C17 C16 2.4(4)
C11 C12 C17 C16 -177.8(3)
C19 N2 C18 C16 -180.0(3)
Ni1 N2 C18 C16 0.8(5)
C15 C16 C18 N2 -173.3(3)
C17 C16 C18 N2 6.9(5)
C18 N2 C19 C24 -136.7(3)
Ni1 N2 C19 C24 42.6(3)
C18 N2 C19 C20 -13.3(4)
Ni1 N2 C19 C20 166.0(2)
N2 C19 C20 C21 -174.8(3)
C24 C19 C20 C21 -55.4(4)
C19 C20 C21 C22 55.5(4)
C20 C21 C22 C23 -56.4(4)
C21 C22 C23 C24 54.9(4)
C25 N3 C24 C19 -151.3(3)
Ni1 N3 C24 C19 36.3(3)
C25 N3 C24 C23 -27.0(4)
Ni1 N3 C24 C23 160.6(2)
N2 C19 C24 N3 -48.4(3)
C20 C19 C24 N3 -175.3(2)
N2 C19 C24 C23 -176.4(3)
C20 C19 C24 C23 56.8(3)
C22 C23 C24 N3 -175.6(3)
C22 C23 C24 C19 -55.4(4)
C24 N3 C25 C26 -178.9(3)
Ni1 N3 C25 C26 -7.6(5)
N3 C25 C26 C27 179.7(3)
N3 C25 C26 C31 -1.0(5)
C31 C26 C27 C28 -0.3(5)
C25 C26 C27 C28 179.1(3)
C26 C27 C28 C29 -3.6(6)
C27 C28 C29 C30 2.3(6)
C28 C29 C30 C31 2.9(5)
C28 C29 C30 C32 -174.4(3)
Ni1 O3 C31 C26 -2.0(4)
Ni1 O3 C31 C30 178.0(2)
C27 C26 C31 O3 -174.7(3)
C25 C26 C31 O3 6.0(5)
C27 C26 C31 C30 5.3(5)
C25 C26 C31 C30 -174.0(3)
C29 C30 C31 O3 173.5(3)
C32 C30 C31 O3 -9.4(5)
C29 C30 C31 C26 -6.5(5)
C32 C30 C31 C26 170.5(3)
C34 N4 C32 O4 4.6(5)
C34 N4 C32 C30 -172.3(3)
C29 C30 C32 O4 -8.1(5)
C31 C30 C32 O4 174.7(3)
C29 C30 C32 N4 168.9(3)
C31 C30 C32 N4 -8.2(5)
C38 C33 C34 C35 -1.5(5)
C41 C33 C34 C35 179.2(3)
C38 C33 C34 N4 177.2(3)
C41 C33 C34 N4 -2.1(5)
C32 N4 C34 C33 169.9(3)
C32 N4 C34 C35 -11.4(5)
C33 C34 C35 C36 0.0(5)
N4 C34 C35 C36 -178.6(3)
C34 C35 C36 C37 1.2(5)
C35 C36 C37 C38 -1.0(5)
C36 C37 C38 C33 -0.5(5)
C36 C37 C38 C39 179.3(3)
C34 C33 C38 C37 1.8(5)
C41 C33 C38 C37 -178.8(3)
C34 C33 C38 C39 -178.1(3)
C41 C33 C38 C39 1.3(4)
C37 C38 C39 C40 -163.6(4)
C33 C38 C39 C40 16.3(4)
C38 C39 C40 C41 -27.1(4)
C38 C33 C41 C42 101.6(3)
C34 C33 C41 C42 -79.1(4)
C38 C33 C41 C40 -18.3(3)
C34 C33 C41 C40 161.0(3)
C39 C40 C41 C33 27.8(4)
C39 C40 C41 C42 -91.7(3)
C52 C44 C45 C46 24.8(3)
C43 C44 C45 C46 -94.9(4)
C44 C45 C46 C47 -22.5(4)
C45 C46 C47 C48 -167.8(4)
C45 C46 C47 C52 11.3(4)
C52 C47 C48 C49 0.0(5)
C46 C47 C48 C49 179.0(4)
C47 C48 C49 C50 -1.6(6)
C48 C49 C50 C51 0.6(6)
C49 C50 C51 C52 1.9(5)
C49 C50 C51 N5 -177.1(3)
C53 N5 C51 C50 -4.1(5)
C53 N5 C51 C52 176.9(3)
C48 C47 C52 C51 2.5(5)
C46 C47 C52 C51 -176.7(3)
C48 C47 C52 C44 -176.1(3)
C46 C47 C52 C44 4.7(4)
C50 C51 C52 C47 -3.4(5)
N5 C51 C52 C47 175.6(3)
C50 C51 C52 C44 174.9(3)
N5 C51 C52 C44 -6.1(5)
C43 C44 C52 C47 102.6(3)
C45 C44 C52 C47 -18.6(3)
C43 C44 C52 C51 -75.9(4)
C45 C44 C52 C51 163.0(3)
C51 N5 C53 O5 0.2(5)
C51 N5 C53 C54 -176.0(3)
O5 C53 C54 C55 -11.0(5)
N5 C53 C54 C55 165.4(3)
O5 C53 C54 C59 171.8(3)
N5 C53 C54 C59 -11.8(5)
C59 C54 C55 C56 2.9(5)
C53 C54 C55 C56 -174.5(3)
C54 C55 C56 C57 1.9(6)
C55 C56 C57 C58 -3.9(6)
C56 C57 C58 C59 1.1(5)
C56 C57 C58 C60 179.2(3)
Ni2 O6 C59 C54 -179.3(2)
Ni2 O6 C59 C58 0.4(4)
C55 C54 C59 O6 174.2(3)
C53 C54 C59 O6 -8.7(5)
C55 C54 C59 C58 -5.5(4)
C53 C54 C59 C58 171.6(3)
C57 C58 C59 O6 -176.1(3)
C60 C58 C59 O6 5.9(5)
C57 C58 C59 C54 3.6(5)
C60 C58 C59 C54 -174.5(3)
C61 N6 C60 C58 -177.7(3)
Ni2 N6 C60 C58 -10.3(5)
C57 C58 C60 N6 -178.8(3)
C59 C58 C60 N6 -0.7(5)
C60 N6 C61 C62 -32.8(4)
Ni2 N6 C61 C62 158.3(2)
C60 N6 C61 C66 -155.3(3)
Ni2 N6 C61 C66 35.7(3)
N6 C61 C62 C63 -172.5(3)
C66 C61 C62 C63 -54.0(4)
C61 C62 C63 C64 53.0(4)
C62 C63 C64 C65 -55.1(4)
C63 C64 C65 C66 56.2(4)
C67 N7 C66 C61 -136.7(3)
Ni2 N7 C66 C61 42.7(3)
C67 N7 C66 C65 -12.5(5)
Ni2 N7 C66 C65 166.8(2)
N6 C61 C66 N7 -48.2(3)
C62 C61 C66 N7 -174.1(3)
N6 C61 C66 C65 -175.8(2)
C62 C61 C66 C65 58.3(3)
C64 C65 C66 N7 -178.9(3)
C64 C65 C66 C61 -58.4(3)
C66 N7 C67 C68 -178.2(3)
Ni2 N7 C67 C68 2.6(5)
N7 C67 C68 C69 -175.0(3)
N7 C67 C68 C73 5.3(5)
C67 C68 C69 C70 -179.5(3)
C73 C68 C69 C70 0.2(5)
C68 C69 C70 C71 2.2(5)
C69 C70 C71 C72 -2.5(6)
C70 C71 C72 C73 0.2(5)
C70 C71 C72 C74 179.7(3)
Ni2 O7 C73 C72 170.9(2)
Ni2 O7 C73 C68 -10.9(4)
C71 C72 C73 O7 -179.5(3)
C74 C72 C73 O7 1.1(5)
C71 C72 C73 C68 2.2(5)
C74 C72 C73 C68 -177.2(3)
C69 C68 C73 O7 179.3(3)
C67 C68 C73 O7 -1.0(5)
C69 C68 C73 C72 -2.4(4)
C67 C68 C73 C72 177.3(3)
C76 N8 C74 O8 2.8(5)
C76 N8 C74 C72 -175.0(3)
C71 C72 C74 O8 -10.8(5)
C73 C72 C74 O8 168.6(3)
C71 C72 C74 N8 166.9(3)
C73 C72 C74 N8 -13.6(5)
C80 C75 C76 C77 2.4(5)
C83 C75 C76 C77 178.7(3)
C80 C75 C76 N8 -179.0(3)
C83 C75 C76 N8 -2.8(5)
C74 N8 C76 C75 144.0(3)
C74 N8 C76 C77 -37.5(5)
C75 C76 C77 C78 -0.5(5)
N8 C76 C77 C78 -178.9(3)
C76 C77 C78 C79 -2.6(5)
C77 C78 C79 C80 3.6(5)
C78 C79 C80 C75 -1.6(5)
C78 C79 C80 C81 -177.7(3)
C76 C75 C80 C79 -1.4(5)
C83 C75 C80 C79 -178.2(3)
C76 C75 C80 C81 175.3(3)
C83 C75 C80 C81 -1.5(4)
C79 C80 C81 C82 -166.0(3)
C75 C80 C81 C82 17.6(4)
C80 C81 C82 C83 -26.5(3)
C76 C75 C83 C84 -71.1(4)
C80 C75 C83 C84 105.4(3)
C76 C75 C83 C82 168.4(3)
C80 C75 C83 C82 -15.1(3)
C81 C82 C83 C75 25.4(3)
C81 C82 C83 C84 -94.7(3)
